data_2102757
loop_
_publ_author_name
'Wardell, Solange M. S. V.'
'de Souza, Marcus V. N.'
'Wardell, James L.'
'Low, John N.'
'Glidewell, Christopher'

_publ_section_title
;
 Three isomeric 1-(2-chloronicotinoyl)-2-(nitrophenyl)hydrazines,
 including three polymorphs of
 1-(2-chloronicotinoyl)-2-(2-nitrophenyl)hydrazine: hydrogen-bonded
 supramolecular structures in two and three dimensions
;
_journal_coeditor_code WS5049
_journal_issue 1
_journal_name_full 'Acta Crystallographica Section B'
_journal_page_first 101
_journal_page_last 110
_journal_paper_doi 10.1107/S0108768106041358
_journal_volume 63
_journal_year 2007
_chemical_formula_moiety 'C12 H9 Cl N4 O3'
_chemical_formula_sum 'C12 H9 Cl N4 O3'
_chemical_formula_weight 292.68
_chemical_name_systematic
;
1-(2-chloronicotinoyl)-2-(2-nitrophenyl)hydrazine,
P2~1~ polymorph
;
_space_group_IT_number 4
_symmetry_cell_setting monoclinic
_symmetry_space_group_name_Hall 'P 2yb'
_symmetry_space_group_name_H-M 'P 1 21 1'
_atom_sites_solution_hydrogens geom
_atom_sites_solution_primary direct
_atom_sites_solution_secondary difmap
_cell_angle_alpha 90.000
_cell_angle_beta 97.540(7)
_cell_angle_gamma 90.000
_cell_formula_units_Z 2
_cell_length_a 6.1515(9)
_cell_length_b 4.7875(5)
_cell_length_c 20.748(3)
_cell_measurement_reflns_used 2628
_cell_measurement_temperature 120(2)
_cell_measurement_theta_max 27.50
_cell_measurement_theta_min 3.34
_cell_volume 605.75(14)
_computing_cell_refinement 'DENZO (Otwinowski & Minor, 1997) & COLLECT'
_computing_data_collection 'COLLECT (Hooft, 1999)'
_computing_data_reduction 'DENZO & COLLECT'
_computing_molecular_graphics 'PLATON (Spek, 2003)'
_computing_publication_material 'SHELXL-97 and PRPKAPPA (Ferguson, 1999)'
_computing_structure_refinement 'OSCAIL and SHELXL-97 (Sheldrick, 1997)'
_computing_structure_solution 'OSCAIL (McArdle, 2003) and SHELXS-97 (Sheldrick, 1997)'
_diffrn_ambient_temperature 120(2)
_diffrn_detector_area_resol_mean 9.091
_diffrn_measured_fraction_theta_full 0.983
_diffrn_measured_fraction_theta_max 0.983
_diffrn_measurement_device_type 'Bruker-Nonius 95mm CCD camera on \k goniostat'
_diffrn_measurement_method '\f & \w scans'
_diffrn_radiation_monochromator graphite
_diffrn_radiation_source 'Bruker-Nonius FR591 rotating anode'
_diffrn_radiation_type 'Mo K\a'
_diffrn_radiation_wavelength 0.71073
_diffrn_reflns_av_R_equivalents 0.17840
_diffrn_reflns_av_sigmaI/netI 0.2025
_diffrn_reflns_limit_h_max 7
_diffrn_reflns_limit_h_min -7
_diffrn_reflns_limit_k_max 6
_diffrn_reflns_limit_k_min -6
_diffrn_reflns_limit_l_max 26
_diffrn_reflns_limit_l_min -26
_diffrn_reflns_number 9293
_diffrn_reflns_theta_full 27.50
_diffrn_reflns_theta_max 27.50
_diffrn_reflns_theta_min 3.34
_diffrn_standards_decay_% 0
_exptl_absorpt_coefficient_mu 0.329
_exptl_absorpt_correction_T_max 0.997
_exptl_absorpt_correction_T_min 0.948
_exptl_absorpt_correction_type multi-scan
_exptl_absorpt_process_details 'SADABS 2.10 (Sheldrick, 2003)'
_exptl_crystal_colour colourless
_exptl_crystal_density_diffrn 1.605
_exptl_crystal_density_method 'not measured'
_exptl_crystal_description plate
_exptl_crystal_F_000 300
_exptl_crystal_size_max 0.20
_exptl_crystal_size_mid 0.04
_exptl_crystal_size_min 0.01
_refine_diff_density_max 0.361
_refine_diff_density_min -0.347
_refine_ls_abs_structure_details 'Flack (1983), 1081 Friedel pairs'
_refine_ls_abs_structure_Flack 0.09(16)
_refine_ls_extinction_coef 0.035(7)
_refine_ls_extinction_expression Fc^*^=kFc[1+0.001xFc^2^\l^3^/sin(2\q)]^-1/4^
_refine_ls_extinction_method SHELXL
_refine_ls_goodness_of_fit_ref 0.957
_refine_ls_hydrogen_treatment constr
_refine_ls_matrix_type full
_refine_ls_number_parameters 182
_refine_ls_number_reflns 2628
_refine_ls_number_restraints 1
_refine_ls_restrained_S_all 0.957
_refine_ls_R_factor_all 0.1772
_refine_ls_R_factor_gt 0.0739
_refine_ls_shift/su_max 0.000
_refine_ls_shift/su_mean 0.000
_refine_ls_structure_factor_coef Fsqd
_refine_ls_weighting_details 'w=1/[\s^2^(Fo^2^)+(0.0578P)^2^] where P=(Fo^2^+2Fc^2^)/3'
_refine_ls_weighting_scheme calc
_refine_ls_wR_factor_gt 0.1357
_refine_ls_wR_factor_ref 0.1644
_reflns_number_gt 1322
_reflns_number_total 2628
_reflns_threshold_expression I>2\s(I)
_cod_data_source_file ws5049.cif
_cod_data_source_block Ib
_cod_depositor_comments
;
The following automatic conversions were performed:
'_exptl_absorpt_correction_type' value 'Multi-scan' changed to
'multi-scan' according to
'/home/saulius/struct/CIF-dictionaries/cif_core.dic' dictionary named
'cif_core.dic' version 2.4.1 from 2010-06-29.

Automatic conversion script
Id: cif_fix_enum 1527 2010-12-29 10:47:43Z saulius 

The following automatic conversions were performed:

'_exptl_absorpt_correction_type' value 'Multi-scan' changed to
'multi-scan' according to
/home/saulius/struct/CIF-dictionaries/cif_core.dic dictionary named
'cif_core.dic' version 2.4.1 from 2010-06-29.

Automatic conversion script
Id: cif_fix_values 1715 2011-07-08 13:25:40Z adriana 
;
_cod_original_sg_symbol_H-M 'P 21'
_cod_database_code 2102757

loop_
_symmetry_equiv_pos_as_xyz
'x, y, z'
'-x, y+1/2, -z'

loop_
_atom_site_type_symbol
_atom_site_label
_atom_site_fract_x
_atom_site_fract_y
_atom_site_fract_z
_atom_site_U_iso_or_equiv
_atom_site_adp_type
_atom_site_calc_flag
_atom_site_refinement_flags
_atom_site_occupancy
N N11 0.7971(9) 0.5085(10) 0.4416(3) 0.0330(14) Uani d . 1
C C12 0.6167(10) 0.4421(12) 0.4014(3) 0.0272(15) Uani d . 1
Cl Cl1 0.4469(3) 0.2082(3) 0.43361(7) 0.0364(5) Uani d . 1
C C13 0.5620(10) 0.5563(12) 0.3396(3) 0.0232(14) Uani d . 1
C C14 0.7040(10) 0.7599(11) 0.3206(3) 0.0261(15) Uani d . 1
C C15 0.8900(11) 0.8347(14) 0.3620(4) 0.0337(16) Uani d . 1
C C16 0.9281(10) 0.7009(18) 0.4215(3) 0.0370(16) Uani d . 1
C C17 0.3635(11) 0.4649(13) 0.2949(3) 0.0270(15) Uani d . 1
O O1 0.2910(6) 0.2292(9) 0.29115(19) 0.0316(10) Uani d . 1
N N17 0.2682(7) 0.6745(11) 0.2574(2) 0.0250(11) Uani d . 1
N N21 0.0656(8) 0.6119(9) 0.2218(3) 0.0282(14) Uani d . 1
C C21 -0.0018(9) 0.7351(14) 0.1640(3) 0.0258(14) Uani d . 1
C C22 -0.2067(9) 0.6761(14) 0.1277(3) 0.0280(14) Uani d . 1
N N22 -0.3483(9) 0.4628(11) 0.1478(3) 0.0286(13) Uani d . 1
O O2 -0.2886(7) 0.3158(8) 0.1962(2) 0.0338(12) Uani d . 1
O O3 -0.5370(7) 0.4344(9) 0.1159(3) 0.0437(13) Uani d . 1
C C23 -0.2830(11) 0.8197(12) 0.0705(3) 0.0288(16) Uani d . 1
C C24 -0.1554(11) 1.0244(13) 0.0476(3) 0.0326(16) Uani d . 1
C C25 0.0477(10) 1.0816(13) 0.0825(3) 0.0304(17) Uani d . 1
C C26 0.1264(11) 0.9459(12) 0.1389(3) 0.0277(15) Uani d . 1
H H14 0.6727 0.8470 0.2793 0.031 Uiso calc R 1
H H15 0.9880 0.9728 0.3500 0.040 Uiso calc R 1
H H16 1.0565 0.7500 0.4499 0.044 Uiso calc R 1
H H17 0.3055 0.8444 0.2708 0.030 Uiso d R 1
H H21 0.0101 0.4509 0.2320 0.034 Uiso d R 1
H H23 -0.4228 0.7762 0.0475 0.035 Uiso calc R 1
H H24 -0.2053 1.1236 0.0088 0.039 Uiso calc R 1
H H25 0.1363 1.2217 0.0667 0.036 Uiso calc R 1
H H26 0.2666 0.9925 0.1611 0.033 Uiso calc R 1

loop_
_atom_site_aniso_label
_atom_site_aniso_U_11
_atom_site_aniso_U_22
_atom_site_aniso_U_33
_atom_site_aniso_U_12
_atom_site_aniso_U_13
_atom_site_aniso_U_23
N11 0.034(3) 0.028(3) 0.035(3) 0.003(3) -0.004(3) -0.002(3)
C12 0.020(3) 0.028(3) 0.035(4) 0.000(3) 0.008(3) 0.001(3)
Cl1 0.0432(9) 0.0320(8) 0.0339(9) -0.0049(10) 0.0040(7) 0.0046(10)
C13 0.025(4) 0.026(3) 0.019(4) -0.001(3) 0.006(3) -0.006(3)
C14 0.027(3) 0.023(4) 0.028(3) -0.004(3) 0.002(3) 0.002(3)
C15 0.029(4) 0.040(3) 0.034(4) 0.005(3) 0.010(3) -0.005(3)
C16 0.026(3) 0.035(3) 0.049(5) -0.001(4) 0.001(3) -0.013(5)
C17 0.035(4) 0.021(3) 0.028(4) -0.003(3) 0.012(3) 0.001(3)
O1 0.037(2) 0.019(2) 0.037(2) 0.002(2) -0.0016(19) 0.003(2)
N17 0.021(3) 0.020(3) 0.031(3) -0.005(2) -0.005(2) -0.007(3)
N21 0.022(3) 0.024(3) 0.036(4) -0.001(2) -0.007(3) 0.002(2)
C21 0.024(3) 0.025(3) 0.028(3) 0.000(3) 0.000(3) -0.004(3)
C22 0.022(3) 0.027(3) 0.035(4) -0.008(3) 0.006(3) -0.002(3)
N22 0.026(3) 0.030(3) 0.032(3) -0.004(2) 0.013(3) -0.005(3)
O2 0.030(3) 0.031(2) 0.039(3) -0.0087(19) 0.001(2) 0.004(2)
O3 0.022(3) 0.045(3) 0.062(4) -0.009(2) -0.004(2) 0.001(3)
C23 0.024(4) 0.032(3) 0.030(4) 0.001(3) -0.001(3) -0.007(3)
C24 0.037(4) 0.033(4) 0.028(4) 0.003(3) 0.002(3) -0.010(3)
C25 0.026(4) 0.029(3) 0.034(5) -0.007(3) -0.002(3) -0.002(3)
C26 0.027(3) 0.028(3) 0.027(4) -0.004(3) 0.001(3) -0.004(3)

loop_
_atom_type_symbol
_atom_type_description
_atom_type_scat_dispersion_real
_atom_type_scat_dispersion_imag
_atom_type_scat_source
C C 0.0033 0.0016 'International Tables Vol C Tables 4.2.6.8 and 6.1.1.4'
H H 0.0000 0.0000 'International Tables Vol C Tables 4.2.6.8 and 6.1.1.4'
Cl Cl 0.1484 0.1585 'International Tables Vol C Tables 4.2.6.8 and 6.1.1.4'
N N 0.0061 0.0033 'International Tables Vol C Tables 4.2.6.8 and 6.1.1.4'
O O 0.0106 0.0060 'International Tables Vol C Tables 4.2.6.8 and 6.1.1.4'

loop_
_geom_angle_atom_site_label_1
_geom_angle_atom_site_label_2
_geom_angle_atom_site_label_3
_geom_angle
_geom_angle_publ_flag
C16 N11 C12 117.3(6) no
N11 C12 C13 124.2(6) no
N11 C12 Cl1 114.1(5) no
C13 C12 Cl1 121.7(5) no
C12 C13 C14 116.6(5) no
C12 C13 C17 122.2(5) no
C14 C13 C17 121.2(6) no
C15 C14 C13 120.1(6) no
C15 C14 H14 120.0 no
C13 C14 H14 120.0 no
C16 C15 C14 117.6(6) no
C16 C15 H15 121.2 no
C14 C15 H15 121.2 no
N11 C16 C15 124.2(6) no
N11 C16 H16 117.9 no
C15 C16 H16 117.9 no
O1 C17 N17 121.7(6) no
O1 C17 C13 125.1(6) no
N17 C17 C13 113.3(5) no
C17 N17 N21 115.7(5) no
C17 N17 H17 115.3 no
N21 N17 H17 122.9 no
C21 N21 N17 121.6(5) no
C21 N21 H21 120.9 no
N17 N21 H21 114.1 no
N21 C21 C22 122.4(6) no
N21 C21 C26 121.0(5) no
C22 C21 C26 116.5(5) no
C23 C22 C21 122.2(6) no
C23 C22 N22 116.5(5) no
C21 C22 N22 121.4(6) no
O2 N22 O3 121.0(5) no
O2 N22 C22 120.7(5) no
O3 N22 C22 118.3(5) no
C24 C23 C22 120.0(6) no
C24 C23 H23 120.0 no
C22 C23 H23 120.0 no
C23 C24 C25 118.3(6) no
C23 C24 H24 120.9 no
C25 C24 H24 120.9 no
C26 C25 C24 123.1(6) no
C26 C25 H25 118.4 no
C24 C25 H25 118.4 no
C25 C26 C21 119.9(6) no
C25 C26 H26 120.0 no
C21 C26 H26 120.0 no

loop_
_geom_bond_atom_site_label_1
_geom_bond_atom_site_label_2
_geom_bond_distance
_geom_bond_publ_flag
N11 C16 1.326(9) no
N11 C12 1.336(8) no
C12 C13 1.394(9) no
C12 Cl1 1.726(6) no
C13 C14 1.400(8) no
C13 C17 1.498(9) no
C14 C15 1.385(9) no
C14 H14 0.95 no
C15 C16 1.383(10) no
C15 H15 0.95 no
C16 H16 0.95 no
C17 O1 1.212(7) no
C17 N17 1.355(7) no
N17 N21 1.396(6) no
N17 H17 0.8801 no
N21 C21 1.352(7) no
N21 H21 0.88 no
C21 C22 1.409(7) no
C21 C26 1.421(8) no
C22 C23 1.398(9) no
C22 N22 1.438(8) no
N22 O2 1.243(6) no
N22 O3 1.266(7) no
C23 C24 1.379(9) no
C23 H23 0.95 no
C24 C25 1.388(8) no
C24 H24 0.95 no
C25 C26 1.369(9) no
C25 H25 0.95 no
C26 H26 0.95 no

loop_
_geom_hbond_atom_site_label_D
_geom_hbond_atom_site_label_H
_geom_hbond_atom_site_label_A
_geom_hbond_site_symmetry_A
_geom_hbond_distance_DH
_geom_hbond_distance_HA
_geom_hbond_distance_DA
_geom_hbond_angle_DHA
_geom_hbond_publ_flag
N17 H17 O1 1_565 0.88 1.89 2.745(7) 162 no
N21 H21 O1 . 0.88 2.25 2.613(6) 105 no
N21 H21 O2 . 0.88 2.00 2.595(6) 124 no
C16 H16 N11 2_756 0.95 2.62 3.440(8) 144 no
C25 H25 O3 1_665 0.95 2.36 3.065(7) 131 no

loop_
_geom_torsion_atom_site_label_1
_geom_torsion_atom_site_label_2
_geom_torsion_atom_site_label_3
_geom_torsion_atom_site_label_4
_geom_torsion
_geom_torsion_publ_flag
C16 N11 C12 C13 1.8(9) no
C16 N11 C12 Cl1 -175.8(5) no
N11 C12 C13 C14 -2.3(9) no
Cl1 C12 C13 C14 175.2(5) no
N11 C12 C13 C17 176.9(6) no
Cl1 C12 C13 C17 -5.7(8) no
C12 C13 C14 C15 1.2(8) no
C17 C13 C14 C15 -178.0(5) no
C13 C14 C15 C16 0.2(9) no
C12 N11 C16 C15 -0.3(10) no
C14 C15 C16 N11 -0.7(11) no
C12 C13 C17 O1 -34.5(9) no
C14 C13 C17 O1 144.7(6) no
C12 C13 C17 N17 145.7(6) no
C14 C13 C17 N17 -35.2(8) no
O1 C17 N17 N21 9.1(9) no
C13 C17 N17 N21 -171.1(5) no
C17 N17 N21 C21 -149.9(6) no
N17 N21 C21 C22 -179.4(6) no
N17 N21 C21 C26 -3.6(9) no
N21 C21 C22 C23 174.9(6) no
C26 C21 C22 C23 -1.1(9) no
N21 C21 C22 N22 -5.3(9) no
C26 C21 C22 N22 178.7(6) no
C23 C22 N22 O2 176.5(5) no
C21 C22 N22 O2 -3.4(9) no
C23 C22 N22 O3 -5.5(9) no
C21 C22 N22 O3 174.7(6) no
C21 C22 C23 C24 0.8(9) no
N22 C22 C23 C24 -179.1(6) no
C22 C23 C24 C25 0.0(9) no
C23 C24 C25 C26 -0.4(10) no
C24 C25 C26 C21 0.0(10) no
N21 C21 C26 C25 -175.4(6) no
C22 C21 C26 C25 0.7(9) no

loop_
_cod_related_entry_id
_cod_related_entry_database
_cod_related_entry_code
1 ChemSpider 21140001
